data_7058277
loop_
_publ_author_name
'Sutradhar, M.'
'Martins, Lu\'isa Margarida'
'Roy Barman, Tannistha'
'Kuznetsov, Maxim L.'
'Guedes da Silva, M. F\'atima C.'
'Pombeiro, Armando J. L.'

_publ_section_title
;
 Vanadium complexes of different nuclearities in the catalytic oxidation
 of cyclohexane and cyclohexanol -- An experimental and theoretical
 investigation
;
_journal_name_full 'New Journal of Chemistry'
_journal_paper_doi 10.1039/C9NJ00348G
_journal_year 2019
_chemical_formula_moiety 'C33 H33 N6 O15 V3, 2(H2 O)'
_chemical_formula_sum 'C33 H37 N6 O17 V3'
_chemical_formula_weight 942.50
_space_group_crystal_system triclinic
_space_group_IT_number 2
_space_group_name_Hall '-P 1'
_space_group_name_H-M_alt 'P -1'
_symmetry_space_group_name_Hall '-P 1'
_symmetry_space_group_name_H-M 'P -1'
_atom_sites_solution_hydrogens mixed
_audit_creation_method SHELXL-2014/7
_audit_update_record
;
2018-11-22 deposited with the CCDC.    2019-04-08 downloaded from the CCDC.
;
_cell_angle_alpha 98.888(5)
_cell_angle_beta 111.434(4)
_cell_angle_gamma 92.418(5)
_cell_formula_units_Z 2
_cell_length_a 11.6728(12)
_cell_length_b 13.1012(12)
_cell_length_c 13.9688(12)
_cell_measurement_reflns_used 6123
_cell_measurement_temperature 298(2)
_cell_measurement_theta_max 24.33
_cell_measurement_theta_min 2.33
_cell_volume 1953.3(3)
_computing_cell_refinement 'Bruker SAINT'
_computing_data_collection 'Bruker APEX2'
_computing_data_reduction 'Bruker SAINT'
_computing_publication_material 'WinGX publication routines (Farrugia, 1999)'
_computing_structure_refinement 'SHELXL-2014 (Sheldrick, 2014)'
_computing_structure_solution 'SIR97 (Giacovazzo et al, 1997)'
_diffrn_ambient_temperature 298(2)
_diffrn_measured_fraction_theta_full 0.942
_diffrn_measured_fraction_theta_max 0.934
_diffrn_measurement_device_type 'Bruker APEX-II CCD'
_diffrn_measurement_method '\f and \w scans'
_diffrn_radiation_monochromator graphite
_diffrn_radiation_type MoK\a
_diffrn_radiation_wavelength 0.71073
_diffrn_reflns_av_R_equivalents 0.0793
_diffrn_reflns_av_unetI/netI 0.0913
_diffrn_reflns_Laue_measured_fraction_full 0.942
_diffrn_reflns_Laue_measured_fraction_max 0.934
_diffrn_reflns_limit_h_max 14
_diffrn_reflns_limit_h_min -13
_diffrn_reflns_limit_k_max 15
_diffrn_reflns_limit_k_min -15
_diffrn_reflns_limit_l_max 16
_diffrn_reflns_limit_l_min -16
_diffrn_reflns_number 21572
_diffrn_reflns_point_group_measured_fraction_full 0.942
_diffrn_reflns_point_group_measured_fraction_max 0.934
_diffrn_reflns_theta_full 25.242
_diffrn_reflns_theta_max 25.449
_diffrn_reflns_theta_min 2.328
_exptl_absorpt_coefficient_mu 0.786
_exptl_absorpt_correction_T_max 0.918
_exptl_absorpt_correction_T_min 0.866
_exptl_absorpt_correction_type multi-scan
_exptl_absorpt_process_details sadabs
_exptl_crystal_colour orange
_exptl_crystal_density_diffrn 1.603
_exptl_crystal_description plate
_exptl_crystal_F_000 964
_exptl_crystal_size_max 0.334
_exptl_crystal_size_mid 0.132
_exptl_crystal_size_min 0.089
_refine_diff_density_max 0.817
_refine_diff_density_min -0.539
_refine_diff_density_rms 0.100
_refine_ls_extinction_method none
_refine_ls_goodness_of_fit_ref 1.040
_refine_ls_hydrogen_treatment mixed
_refine_ls_matrix_type full
_refine_ls_number_parameters 560
_refine_ls_number_reflns 6755
_refine_ls_number_restraints 15
_refine_ls_restrained_S_all 1.055
_refine_ls_R_factor_all 0.1760
_refine_ls_R_factor_gt 0.0865
_refine_ls_shift/su_max 0.000
_refine_ls_shift/su_mean 0.000
_refine_ls_structure_factor_coef Fsqd
_refine_ls_weighting_details 'w=1/[\s^2^(Fo^2^)+(0.0586P)^2^+9.4895P] where P=(Fo^2^+2Fc^2^)/3'
_refine_ls_weighting_scheme calc
_refine_ls_wR_factor_gt 0.1687
_refine_ls_wR_factor_ref 0.2215
_reflns_Friedel_coverage 0.000
_reflns_number_gt 3185
_reflns_number_total 6755
_reflns_threshold_expression 'I > 2\s(I)'
_cod_data_source_file c9nj00348g2.cif
_cod_data_source_block shelx
_cod_database_code 7058277
_shelx_shelxl_version_number 2014/7
_shelx_space_group_comment
;
The symmetry employed for this shelxl refinement is uniquely defined
by the following loop, which should always be used as a source of
symmetry information in preference to the above space-group names.
They are only intended as comments.
;
_shelx_estimated_absorpt_t_min 0.779
_shelx_estimated_absorpt_t_max 0.933

loop_
_space_group_symop_operation_xyz
'x, y, z'
'-x, -y, -z'

loop_
_atom_site_label
_atom_site_type_symbol
_atom_site_fract_x
_atom_site_fract_y
_atom_site_fract_z
_atom_site_U_iso_or_equiv
_atom_site_adp_type
_atom_site_occupancy
_atom_site_site_symmetry_order
_atom_site_calc_flag
_atom_site_refinement_flags_posn
_atom_site_refinement_flags_adp
_atom_site_refinement_flags_occupancy
_atom_site_disorder_assembly
_atom_site_disorder_group
C1 C 0.1707(8) 0.4220(7) -0.1145(7) 0.059(2) Uani 1 1 d . . . . .
C2 C 0.0904(9) 0.4067(8) -0.2198(7) 0.074(3) Uani 1 1 d . . . . .
H2 H 0.0192 0.3602 -0.2442 0.089 Uiso 1 1 calc R U . . .
C3 C 0.1181(12) 0.4612(9) -0.2861(8) 0.087(3) Uani 1 1 d . . . . .
H3 H 0.0654 0.4501 -0.3561 0.104 Uiso 1 1 calc R U . . .
C4 C 0.2204(12) 0.5310(9) -0.2526(8) 0.086(3) Uani 1 1 d . . . . .
H4 H 0.2376 0.5669 -0.2992 0.104 Uiso 1 1 calc R U . . .
C5 C 0.2983(10) 0.5480(7) -0.1489(7) 0.072(3) Uani 1 1 d . . . . .
H5 H 0.3670 0.5973 -0.1252 0.086 Uiso 1 1 calc R U . . .
C6 C 0.2763(8) 0.4930(6) -0.0789(6) 0.054(2) Uani 1 1 d . . . . .
C7 C 0.3590(8) 0.5142(6) 0.0284(6) 0.053(2) Uani 1 1 d . . . . .
H7 H 0.4198 0.5703 0.0495 0.063 Uiso 1 1 calc R U . . .
C8 C 0.4301(7) 0.4227(5) 0.2538(6) 0.0438(18) Uani 1 1 d . . . . .
C9 C 0.5188(7) 0.4273(6) 0.3629(5) 0.0420(18) Uani 1 1 d . . . . .
C10 C 0.6133(7) 0.5079(5) 0.4133(6) 0.0413(18) Uani 1 1 d . . . . .
H10 H 0.6188 0.5628 0.3796 0.050 Uiso 1 1 calc R U . . .
C11 C 0.6992(7) 0.5083(5) 0.5126(6) 0.0416(18) Uani 1 1 d . . . . .
C12 C 0.6905(7) 0.4249(6) 0.5604(6) 0.0446(18) Uani 1 1 d . . . . .
H12 H 0.7504 0.4224 0.6256 0.054 Uiso 1 1 calc R U . . .
C13 C 0.5957(7) 0.3455(5) 0.5144(6) 0.0427(18) Uani 1 1 d . . . . .
C14 C 0.5091(7) 0.3473(5) 0.4153(6) 0.0434(18) Uani 1 1 d . . . . .
H14 H 0.4440 0.2947 0.3837 0.052 Uiso 1 1 calc R U . . .
C15 C 0.7977(6) 0.5956(6) 0.5653(6) 0.0420(18) Uani 1 1 d . . . . .
C16 C 1.0331(7) 0.7085(6) 0.7836(6) 0.050(2) Uani 1 1 d . . . . .
H16 H 1.0374 0.6582 0.8247 0.060 Uiso 1 1 calc R U . . .
C17 C 1.1212(7) 0.8001(6) 0.8274(6) 0.052(2) Uani 1 1 d . . . . .
C18 C 1.2186(9) 0.8062(7) 0.9240(7) 0.066(2) Uani 1 1 d . . . . .
H18 H 1.2258 0.7505 0.9590 0.079 Uiso 1 1 calc R U . . .
C19 C 1.3026(9) 0.8913(8) 0.9679(7) 0.077(3) Uani 1 1 d . . . . .
H19 H 1.3689 0.8926 1.0305 0.092 Uiso 1 1 calc R U . . .
C20 C 1.2882(9) 0.9770(7) 0.9177(7) 0.073(3) Uani 1 1 d . . . . .
H20 H 1.3454 1.0357 0.9477 0.088 Uiso 1 1 calc R U . . .
C21 C 1.1921(8) 0.9762(7) 0.8257(7) 0.065(2) Uani 1 1 d . . . . .
H21 H 1.1822 1.0355 0.7956 0.077 Uiso 1 1 calc R U . . .
C22 C 1.1080(8) 0.8876(6) 0.7757(6) 0.054(2) Uani 1 1 d . . . . .
C23 C 0.5875(7) 0.2588(6) 0.5699(6) 0.0448(18) Uani 1 1 d . . . . .
C24 C 0.4133(7) 0.0572(6) 0.5877(6) 0.053(2) Uani 1 1 d . . . . .
H24 H 0.3392 0.0608 0.5331 0.064 Uiso 1 1 calc R U . . .
C25 C 0.4176(7) -0.0231(6) 0.6468(6) 0.050(2) Uani 1 1 d . . . . .
C26 C 0.3210(8) -0.1036(6) 0.6137(7) 0.060(2) Uani 1 1 d . . . . .
H26 H 0.2542 -0.1046 0.5514 0.073 Uiso 1 1 calc R U . . .
C27 C 0.3213(9) -0.1807(7) 0.6698(8) 0.068(3) Uani 1 1 d . . . . .
H27 H 0.2550 -0.2323 0.6471 0.082 Uiso 1 1 calc R U . . .
C28 C 0.4219(9) -0.1801(7) 0.7604(7) 0.063(2) Uani 1 1 d . . . . .
H28 H 0.4246 -0.2328 0.7985 0.076 Uiso 1 1 calc R U . . .
C29 C 0.5174(9) -0.1036(7) 0.7950(7) 0.068(2) Uani 1 1 d . . . . .
H29 H 0.5837 -0.1037 0.8573 0.082 Uiso 1 1 calc R U . . .
C30 C 0.5171(9) -0.0256(7) 0.7389(7) 0.064(2) Uani 1 1 d . . . . .
C31 C 0.1349(11) 0.1286(7) 0.0976(10) 0.102(4) Uani 1 1 d . . . . .
H31A H 0.0521 0.0982 0.0811 0.153 Uiso 1 1 calc R U . . .
H31B H 0.1854 0.1233 0.1681 0.153 Uiso 1 1 calc R U . . .
H31C H 0.1684 0.0924 0.0503 0.153 Uiso 1 1 calc R U . . .
C32 C 0.9043(15) 0.8756(11) 0.3953(10) 0.153(6) Uani 1 1 d . . . . .
H32A H 0.9095 0.9486 0.3936 0.230 Uiso 1 1 calc R U . . .
H32B H 0.8466 0.8385 0.3292 0.230 Uiso 1 1 calc R U . . .
H32C H 0.9844 0.8518 0.4085 0.230 Uiso 1 1 calc R U . . .
C33 C 0.9444(11) 0.1380(9) 0.8295(12) 0.144(6) Uani 1 1 d . . . . .
H33A H 1.0075 0.1942 0.8447 0.216 Uiso 1 1 calc R U . . .
H33B H 0.9352 0.0933 0.7652 0.216 Uiso 1 1 calc R U . . .
H33C H 0.9675 0.0990 0.8853 0.216 Uiso 1 1 calc R U . . .
N1 N 0.3554(6) 0.4611(5) 0.0979(5) 0.0477(16) Uani 1 1 d . . . . .
N2 N 0.4410(6) 0.4915(5) 0.1996(5) 0.0515(17) Uani 1 1 d . . . . .
N3 N 0.9488(6) 0.6926(5) 0.6908(5) 0.0482(16) Uani 1 1 d . . . . .
N4 N 0.8681(6) 0.6025(4) 0.6619(5) 0.0452(15) Uani 1 1 d . . . . .
N5 N 0.5047(6) 0.1247(4) 0.6047(5) 0.0484(16) Uani 1 1 d . . . . .
N6 N 0.4847(6) 0.1990(5) 0.5411(5) 0.0512(17) Uani 1 1 d . . . . .
O1 O 0.1420(5) 0.3709(4) -0.0479(4) 0.0643(16) Uani 1 1 d . . . . .
O1V O 0.3158(6) 0.2526(5) 0.0236(5) 0.0717(17) Uani 1 1 d . . . . .
O2 O 0.3473(5) 0.3424(4) 0.2158(4) 0.0548(14) Uani 1 1 d . . . . .
O1W O 0.1187(6) 0.6169(5) 0.0605(6) 0.0828(19) Uani 1 1 d D . . . .
O2V O 1.0375(5) 0.7380(5) 0.5444(5) 0.0736(17) Uani 1 1 d . . . . .
O3 O 1.0137(5) 0.8868(4) 0.6862(5) 0.0653(16) Uani 1 1 d . . . . .
O4 O 0.8051(5) 0.6649(4) 0.5086(4) 0.0551(14) Uani 1 1 d . . . . .
O3V O 0.7287(6) 0.0463(4) 0.6484(5) 0.085(2) Uani 1 1 d . . . . .
O5 O 0.6110(6) 0.0509(5) 0.7765(5) 0.082(2) Uani 1 1 d . . . . .
O6 O 0.6865(5) 0.2478(4) 0.6472(4) 0.0555(14) Uani 1 1 d . . . . .
O7 O 0.1365(6) 0.4404(4) 0.1414(5) 0.0636(16) Uani 1 1 d D . . . .
O8 O 0.1330(5) 0.2334(4) 0.0879(5) 0.0687(17) Uani 1 1 d . . . . .
O9 O 0.7614(6) 0.8309(4) 0.6220(5) 0.0700(17) Uani 1 1 d D . . . .
O10 O 0.8633(6) 0.8578(5) 0.4764(5) 0.0779(19) Uani 1 1 d . . . . .
O11 O 0.6086(8) 0.2620(5) 0.8084(6) 0.107(3) Uani 1 1 d . . . . .
O12 O 0.8286(6) 0.1792(5) 0.8194(5) 0.0772(19) Uani 1 1 d . . . . .
V1 V 0.23780(14) 0.32246(10) 0.07057(11) 0.0560(4) Uani 1 1 d . . . . .
V2 V 0.92867(14) 0.78350(11) 0.57417(11) 0.0574(4) Uani 1 1 d . . . . .
V3 V 0.68478(14) 0.13375(11) 0.71824(12) 0.0643(5) Uani 1 1 d . . . . .
O2W1 O 0.417(3) 0.239(2) 0.860(3) 0.201(16) Uani 0.50(4) 1 d . U P A 1
O2W2 O 0.360(3) 0.279(2) 0.743(3) 0.24(2) Uani 0.50(4) 1 d . . P A 2
H1W1 H 0.033(5) 0.626(17) 0.031(18) 0.364 Uiso 1 1 d D U . . .
H1W2 H 0.14(2) 0.693(7) 0.101(17) 0.364 Uiso 1 1 d D U . . .
H7B H 0.13(2) 0.451(16) 0.206(10) 0.364 Uiso 1 1 d D U . . .
H7A H 0.12(2) 0.516(6) 0.133(18) 0.364 Uiso 1 1 d D U . . .
H11A H 0.6197 0.3271 0.7876 0.364 Uiso 1 1 d . U . . .
H11B H 0.5215 0.2431 0.7900 0.364 Uiso 1 1 d . U . . .
H9A H 0.7172 0.8203 0.5559 0.364 Uiso 1 1 d . U . . .
H9B H 0.77(2) 0.898(8) 0.663(16) 0.364 Uiso 1 1 d D U . . .

loop_
_atom_site_aniso_label
_atom_site_aniso_U_11
_atom_site_aniso_U_22
_atom_site_aniso_U_33
_atom_site_aniso_U_23
_atom_site_aniso_U_13
_atom_site_aniso_U_12
C1 0.065(6) 0.062(5) 0.051(5) 0.019(4) 0.018(5) 0.025(5)
C2 0.074(7) 0.080(6) 0.049(5) 0.009(5) 0.001(5) 0.011(5)
C3 0.112(10) 0.107(9) 0.065(7) 0.037(7) 0.047(7) 0.055(8)
C4 0.117(10) 0.106(9) 0.071(7) 0.044(7) 0.061(7) 0.051(8)
C5 0.094(8) 0.080(6) 0.062(6) 0.033(5) 0.042(6) 0.029(6)
C6 0.056(5) 0.065(5) 0.050(5) 0.022(4) 0.026(4) 0.022(5)
C7 0.061(6) 0.052(5) 0.053(5) 0.017(4) 0.028(4) 0.008(4)
C8 0.046(5) 0.037(4) 0.041(4) 0.011(4) 0.006(4) 0.007(4)
C9 0.040(4) 0.049(4) 0.038(4) 0.007(4) 0.015(3) 0.004(4)
C10 0.046(5) 0.035(4) 0.044(4) 0.011(3) 0.015(4) 0.009(3)
C11 0.039(4) 0.038(4) 0.052(5) 0.011(4) 0.021(4) 0.005(3)
C12 0.034(4) 0.051(4) 0.044(4) 0.008(4) 0.010(4) 0.006(4)
C13 0.048(5) 0.044(4) 0.038(4) 0.010(3) 0.017(4) 0.010(4)
C14 0.042(4) 0.042(4) 0.043(4) 0.004(4) 0.012(4) 0.002(3)
C15 0.036(4) 0.049(4) 0.046(5) 0.020(4) 0.017(4) 0.006(4)
C16 0.050(5) 0.046(4) 0.054(5) 0.017(4) 0.017(4) 0.004(4)
C17 0.053(5) 0.053(5) 0.051(5) 0.006(4) 0.024(4) 0.004(4)
C18 0.087(7) 0.058(5) 0.048(5) 0.013(4) 0.020(5) 0.006(5)
C19 0.079(7) 0.076(6) 0.050(5) 0.009(5) -0.002(5) -0.007(6)
C20 0.072(7) 0.062(6) 0.069(6) 0.005(5) 0.013(5) -0.009(5)
C21 0.066(6) 0.058(5) 0.061(6) 0.008(5) 0.016(5) -0.002(5)
C22 0.051(5) 0.055(5) 0.049(5) 0.009(4) 0.010(4) 0.002(4)
C23 0.053(5) 0.041(4) 0.041(4) 0.007(4) 0.017(4) 0.009(4)
C24 0.040(5) 0.060(5) 0.053(5) 0.017(4) 0.008(4) -0.002(4)
C25 0.052(5) 0.041(4) 0.059(5) 0.011(4) 0.021(4) 0.006(4)
C26 0.052(5) 0.064(5) 0.064(6) 0.016(5) 0.019(4) -0.001(4)
C27 0.071(7) 0.056(5) 0.085(7) 0.020(5) 0.036(6) -0.004(5)
C28 0.081(7) 0.054(5) 0.067(6) 0.022(5) 0.038(6) 0.008(5)
C29 0.077(7) 0.068(6) 0.053(5) 0.019(5) 0.015(5) 0.000(5)
C30 0.073(6) 0.061(5) 0.048(5) 0.018(4) 0.010(5) -0.012(5)
C31 0.130(10) 0.061(6) 0.136(11) 0.028(7) 0.071(9) 0.006(6)
C32 0.231(18) 0.151(13) 0.096(10) 0.072(10) 0.063(11) 0.017(12)
C33 0.078(9) 0.092(9) 0.200(16) 0.029(10) -0.019(9) 0.008(7)
N1 0.045(4) 0.047(4) 0.053(4) 0.015(3) 0.018(3) 0.010(3)
N2 0.043(4) 0.057(4) 0.046(4) 0.016(3) 0.006(3) -0.006(3)
N3 0.039(4) 0.045(4) 0.055(4) 0.014(3) 0.009(3) 0.002(3)
N4 0.049(4) 0.038(3) 0.042(4) 0.013(3) 0.009(3) -0.005(3)
N5 0.059(4) 0.037(3) 0.043(4) 0.010(3) 0.011(3) 0.000(3)
N6 0.046(4) 0.047(4) 0.051(4) 0.020(3) 0.003(3) -0.001(3)
O1 0.064(4) 0.067(4) 0.049(3) 0.017(3) 0.006(3) -0.005(3)
O1V 0.082(4) 0.069(4) 0.065(4) 0.016(3) 0.027(3) 0.012(3)
O2 0.053(3) 0.046(3) 0.054(3) 0.020(3) 0.004(3) -0.005(3)
O1W 0.077(5) 0.065(4) 0.095(5) 0.016(4) 0.017(4) 0.009(3)
O2V 0.056(4) 0.091(4) 0.080(4) 0.023(4) 0.031(3) 0.001(3)
O3 0.065(4) 0.053(3) 0.065(4) 0.025(3) 0.006(3) -0.007(3)
O4 0.057(3) 0.056(3) 0.044(3) 0.016(3) 0.008(3) -0.004(3)
O3V 0.095(5) 0.054(4) 0.080(4) -0.001(3) 0.005(4) 0.030(3)
O5 0.089(5) 0.073(4) 0.057(4) 0.030(3) -0.009(3) -0.024(4)
O6 0.051(3) 0.053(3) 0.049(3) 0.017(3) 0.000(3) 0.001(3)
O7 0.070(4) 0.062(3) 0.068(4) 0.020(3) 0.034(3) 0.003(3)
O8 0.071(4) 0.045(3) 0.076(4) 0.008(3) 0.015(3) -0.013(3)
O9 0.067(4) 0.066(4) 0.071(4) 0.022(3) 0.015(3) 0.012(3)
O10 0.086(5) 0.076(4) 0.068(4) 0.043(3) 0.014(4) -0.005(3)
O11 0.156(7) 0.080(5) 0.083(5) -0.008(4) 0.058(5) -0.019(5)
O12 0.073(4) 0.066(4) 0.066(4) 0.024(3) -0.008(3) -0.010(3)
V1 0.0620(10) 0.0459(8) 0.0510(9) 0.0130(7) 0.0101(7) -0.0020(7)
V2 0.0572(9) 0.0558(9) 0.0537(9) 0.0219(7) 0.0110(7) -0.0061(7)
V3 0.0631(10) 0.0519(9) 0.0570(9) 0.0201(7) -0.0040(8) -0.0069(7)
O2W1 0.198(17) 0.206(18) 0.209(19) 0.034(9) 0.091(11) 0.010(9)
O2W2 0.21(3) 0.22(3) 0.29(5) -0.04(3) 0.11(3) 0.05(2)

loop_
_atom_type_symbol
_atom_type_description
_atom_type_scat_dispersion_real
_atom_type_scat_dispersion_imag
_atom_type_scat_source
C C 0.0033 0.0016 'International Tables Vol C Tables 4.2.6.8 and 6.1.1.4'
H H 0.0000 0.0000 'International Tables Vol C Tables 4.2.6.8 and 6.1.1.4'
N N 0.0061 0.0033 'International Tables Vol C Tables 4.2.6.8 and 6.1.1.4'
O O 0.0106 0.0060 'International Tables Vol C Tables 4.2.6.8 and 6.1.1.4'
V V 0.3005 0.5294 'International Tables Vol C Tables 4.2.6.8 and 6.1.1.4'

loop_
_geom_angle_atom_site_label_1
_geom_angle_atom_site_label_2
_geom_angle_atom_site_label_3
_geom_angle
O1 C1 C6 120.8(7)
O1 C1 C2 119.5(9)
C6 C1 C2 119.6(9)
C3 C2 C1 119.2(10)
C3 C2 H2 120.4
C1 C2 H2 120.4
C4 C3 C2 121.9(11)
C4 C3 H3 119.0
C2 C3 H3 119.0
C3 C4 C5 119.2(10)
C3 C4 H4 120.4
C5 C4 H4 120.4
C4 C5 C6 121.3(10)
C4 C5 H5 119.4
C6 C5 H5 119.4
C5 C6 C1 118.8(8)
C5 C6 C7 119.2(9)
C1 C6 C7 122.0(8)
N1 C7 C6 124.6(8)
N1 C7 H7 117.7
C6 C7 H7 117.7
N2 C8 O2 123.1(7)
N2 C8 C9 121.2(7)
O2 C8 C9 115.6(6)
C10 C9 C14 118.9(7)
C10 C9 C8 122.0(7)
C14 C9 C8 119.1(7)
C11 C10 C9 121.3(7)
C11 C10 H10 119.3
C9 C10 H10 119.3
C10 C11 C12 118.2(7)
C10 C11 C15 120.4(7)
C12 C11 C15 121.4(7)
C13 C12 C11 122.0(7)
C13 C12 H12 119.0
C11 C12 H12 119.0
C12 C13 C14 118.9(7)
C12 C13 C23 120.3(7)
C14 C13 C23 120.8(7)
C13 C14 C9 120.5(7)
C13 C14 H14 119.7
C9 C14 H14 119.7
N4 C15 O4 123.4(7)
N4 C15 C11 120.5(7)
O4 C15 C11 116.1(6)
N3 C16 C17 123.7(8)
N3 C16 H16 118.2
C17 C16 H16 118.2
C18 C17 C22 118.9(7)
C18 C17 C16 120.1(8)
C22 C17 C16 121.0(7)
C19 C18 C17 121.7(9)
C19 C18 H18 119.1
C17 C18 H18 119.1
C18 C19 C20 119.1(9)
C18 C19 H19 120.5
C20 C19 H19 120.4
C21 C20 C19 121.2(9)
C21 C20 H20 119.4
C19 C20 H20 119.4
C20 C21 C22 120.9(9)
C20 C21 H21 119.6
C22 C21 H21 119.6
O3 C22 C21 121.0(8)
O3 C22 C17 120.8(7)
C21 C22 C17 118.0(8)
O6 C23 N6 122.9(7)
O6 C23 C13 116.6(7)
N6 C23 C13 120.5(7)
N5 C24 C25 124.5(7)
N5 C24 H24 117.7
C25 C24 H24 117.7
C30 C25 C26 117.1(8)
C30 C25 C24 121.8(7)
C26 C25 C24 121.1(8)
C27 C26 C25 122.4(9)
C27 C26 H26 118.8
C25 C26 H26 118.8
C26 C27 C28 118.4(8)
C26 C27 H27 120.8
C28 C27 H27 120.8
C29 C28 C27 121.0(8)
C29 C28 H28 119.5
C27 C28 H28 119.5
C28 C29 C30 120.8(9)
C28 C29 H29 119.6
C30 C29 H29 119.6
O5 C30 C29 119.6(8)
O5 C30 C25 120.0(7)
C29 C30 C25 120.3(8)
O8 C31 H31A 109.5
O8 C31 H31B 109.5
H31A C31 H31B 109.5
O8 C31 H31C 109.5
H31A C31 H31C 109.5
H31B C31 H31C 109.5
O10 C32 H32A 109.5
O10 C32 H32B 109.5
H32A C32 H32B 109.5
O10 C32 H32C 109.5
H32A C32 H32C 109.5
H32B C32 H32C 109.5
O12 C33 H33A 109.5
O12 C33 H33B 109.5
H33A C33 H33B 109.5
O12 C33 H33C 109.5
H33A C33 H33C 109.5
H33B C33 H33C 109.5
C7 N1 N2 118.3(7)
C7 N1 V1 126.2(6)
N2 N1 V1 115.4(5)
C8 N2 N1 108.5(6)
C16 N3 N4 116.6(6)
C16 N3 V2 126.8(5)
N4 N3 V2 116.5(5)
C15 N4 N3 107.8(6)
C24 N5 N6 117.4(6)
C24 N5 V3 126.7(5)
N6 N5 V3 115.9(4)
C23 N6 N5 107.9(6)
C1 O1 V1 132.7(5)
C8 O2 V1 118.7(5)
H1W1 O1W H1W2 89(4)
C22 O3 V2 132.7(5)
C15 O4 V2 118.2(5)
C30 O5 V3 134.8(5)
C23 O6 V3 118.8(5)
V1 O7 H7B 133(10)
V1 O7 H7A 130(10)
H7B O7 H7A 92(4)
C31 O8 V1 132.7(6)
V2 O9 H9A 87.00
V2 O9 H9B 118(10)
H9A O9 H9B 119.00
C32 O10 V2 127.8(8)
V3 O11 H11A 109.00
V3 O11 H11B 109.00
H11A O11 H11B 109.00
C33 O12 V3 125.4(7)
O1V V1 O8 104.1(3)
O1V V1 O1 99.3(3)
O8 V1 O1 103.5(3)
O1V V1 O2 98.1(3)
O8 V1 O2 92.6(3)
O1 V1 O2 152.6(2)
O1V V1 N1 94.1(3)
O8 V1 N1 159.0(3)
O1 V1 N1 83.5(2)
O2 V1 N1 74.3(2)
O1V V1 O7 174.0(3)
O8 V1 O7 81.9(2)
O1 V1 O7 79.8(2)
O2 V1 O7 80.7(2)
N1 V1 O7 79.9(2)
O2V V2 O10 102.4(3)
O2V V2 O3 101.7(3)
O10 V2 O3 100.6(3)
O2V V2 O4 98.5(3)
O10 V2 O4 95.3(3)
O3 V2 O4 150.8(3)
O2V V2 N3 94.2(3)
O10 V2 N3 161.6(3)
O3 V2 N3 83.7(2)
O4 V2 N3 74.1(2)
O2V V2 O9 173.0(3)
O10 V2 O9 82.8(3)
O3 V2 O9 81.8(2)
O4 V2 O9 76.1(2)
N3 V2 O9 80.1(2)
O3V V3 O12 99.3(3)
O3V V3 O5 99.6(3)
O12 V3 O5 103.3(3)
O3V V3 O6 99.7(3)
O12 V3 O6 93.8(3)
O5 V3 O6 151.6(3)
O3V V3 N5 94.1(3)
O12 V3 N5 163.5(3)
O5 V3 N5 83.7(3)
O6 V3 N5 74.4(2)
O3V V3 O11 175.7(3)
O12 V3 O11 84.5(3)
O5 V3 O11 81.2(3)
O6 V3 O11 78.0(2)
N5 V3 O11 81.8(3)

loop_
_geom_bond_atom_site_label_1
_geom_bond_atom_site_label_2
_geom_bond_distance
C1 O1 1.352(10)
C1 C6 1.394(12)
C1 C2 1.402(11)
C2 C3 1.370(14)
C2 H2 0.9300
C3 C4 1.360(15)
C3 H3 0.9300
C4 C5 1.377(13)
C4 H4 0.9300
C5 C6 1.388(11)
C5 H5 0.9300
C6 C7 1.430(11)
C7 N1 1.292(9)
C7 H7 0.9300
C8 N2 1.294(9)
C8 O2 1.300(8)
C8 C9 1.487(10)
C9 C10 1.390(10)
C9 C14 1.391(10)
C10 C11 1.382(10)
C10 H10 0.9300
C11 C12 1.385(10)
C11 C15 1.477(10)
C12 C13 1.376(10)
C12 H12 0.9300
C13 C14 1.389(10)
C13 C23 1.489(10)
C14 H14 0.9300
C15 N4 1.285(9)
C15 O4 1.313(8)
C16 N3 1.288(9)
C16 C17 1.442(10)
C16 H16 0.9300
C17 C18 1.399(11)
C17 C22 1.431(11)
C18 C19 1.355(12)
C18 H18 0.9300
C19 C20 1.399(12)
C19 H19 0.9300
C20 C21 1.360(12)
C20 H20 0.9300
C21 C22 1.397(11)
C21 H21 0.9300
C22 O3 1.328(9)
C23 O6 1.294(9)
C23 N6 1.299(9)
C24 N5 1.284(9)
C24 C25 1.426(11)
C24 H24 0.9300
C25 C30 1.389(11)
C25 C26 1.401(11)
C26 C27 1.371(11)
C26 H26 0.9300
C27 C28 1.375(12)
C27 H27 0.9300
C28 C29 1.357(12)
C28 H28 0.9300
C29 C30 1.379(11)
C29 H29 0.9300
C30 O5 1.344(9)
C31 O8 1.400(10)
C31 H31A 0.9600
C31 H31B 0.9600
C31 H31C 0.9600
C32 O10 1.427(13)
C32 H32A 0.9600
C32 H32B 0.9600
C32 H32C 0.9600
C33 O12 1.444(13)
C33 H33A 0.9600
C33 H33B 0.9600
C33 H33C 0.9600
N1 N2 1.388(8)
N1 V1 2.126(6)
N3 N4 1.386(8)
N3 V2 2.115(6)
N5 N6 1.387(8)
N5 V3 2.105(6)
O1 V1 1.851(6)
O1V V1 1.555(6)
O2 V1 1.931(5)
O1W H1W1 0.95(2)
O1W H1W2 1.045(19)
O2V V2 1.586(6)
O3 V2 1.834(6)
O4 V2 1.934(5)
O3V V3 1.611(6)
O5 V3 1.813(6)
O6 V3 1.920(5)
O7 V1 2.303(6)
O7 H7B 0.94(2)
O7 H7A 1.032(19)
O8 V1 1.761(6)
O9 V2 2.361(7)
O9 H9A 0.8600
O9 H9B 0.95(2)
O10 V2 1.763(6)
O11 V3 2.344(7)
O11 H11A 0.960
O11 H11B 0.960
O12 V3 1.758(6)

loop_
_geom_torsion_atom_site_label_1
_geom_torsion_atom_site_label_2
_geom_torsion_atom_site_label_3
_geom_torsion_atom_site_label_4
_geom_torsion
O1 C1 C2 C3 178.0(8)
C6 C1 C2 C3 0.8(13)
C1 C2 C3 C4 -1.0(15)
C2 C3 C4 C5 -0.3(16)
C3 C4 C5 C6 2.0(15)
C4 C5 C6 C1 -2.2(13)
C4 C5 C6 C7 -179.3(8)
O1 C1 C6 C5 -176.4(7)
C2 C1 C6 C5 0.8(12)
O1 C1 C6 C7 0.7(12)
C2 C1 C6 C7 177.8(8)
C5 C6 C7 N1 -172.5(8)
C1 C6 C7 N1 10.5(12)
N2 C8 C9 C10 3.3(11)
O2 C8 C9 C10 179.2(7)
N2 C8 C9 C14 -175.1(7)
O2 C8 C9 C14 0.8(10)
C14 C9 C10 C11 2.0(11)
C8 C9 C10 C11 -176.4(7)
C9 C10 C11 C12 1.2(10)
C9 C10 C11 C15 -179.1(6)
C10 C11 C12 C13 -3.5(11)
C15 C11 C12 C13 176.8(7)
C11 C12 C13 C14 2.5(11)
C11 C12 C13 C23 -178.1(7)
C12 C13 C14 C9 0.8(11)
C23 C13 C14 C9 -178.5(6)
C10 C9 C14 C13 -3.0(10)
C8 C9 C14 C13 175.4(7)
C10 C11 C15 N4 171.5(7)
C12 C11 C15 N4 -8.9(11)
C10 C11 C15 O4 -6.7(10)
C12 C11 C15 O4 173.0(6)
N3 C16 C17 C18 -172.6(8)
N3 C16 C17 C22 10.0(12)
C22 C17 C18 C19 -2.1(13)
C16 C17 C18 C19 -179.6(8)
C17 C18 C19 C20 3.0(15)
C18 C19 C20 C21 -0.4(15)
C19 C20 C21 C22 -3.2(15)
C20 C21 C22 O3 179.6(8)
C20 C21 C22 C17 4.0(13)
C18 C17 C22 O3 -177.0(8)
C16 C17 C22 O3 0.5(12)
C18 C17 C22 C21 -1.4(12)
C16 C17 C22 C21 176.0(8)
C12 C13 C23 O6 -17.1(10)
C14 C13 C23 O6 162.3(7)
C12 C13 C23 N6 162.3(7)
C14 C13 C23 N6 -18.4(11)
N5 C24 C25 C30 9.9(13)
N5 C24 C25 C26 -169.8(8)
C30 C25 C26 C27 1.5(13)
C24 C25 C26 C27 -178.7(8)
C25 C26 C27 C28 -1.7(13)
C26 C27 C28 C29 1.6(14)
C27 C28 C29 C30 -1.4(14)
C28 C29 C30 O5 178.1(9)
C28 C29 C30 C25 1.3(14)
C26 C25 C30 O5 -178.0(8)
C24 C25 C30 O5 2.2(13)
C26 C25 C30 C29 -1.3(13)
C24 C25 C30 C29 179.0(8)
C6 C7 N1 N2 -179.2(7)
C6 C7 N1 V1 5.4(11)
O2 C8 N2 N1 -2.6(10)
C9 C8 N2 N1 173.0(6)
C7 N1 N2 C8 -173.5(7)
V1 N1 N2 C8 2.3(7)
C17 C16 N3 N4 -177.5(7)
C17 C16 N3 V2 7.3(11)
O4 C15 N4 N3 -0.5(10)
C11 C15 N4 N3 -178.5(6)
C16 N3 N4 C15 -175.0(7)
V2 N3 N4 C15 0.7(7)
C25 C24 N5 N6 -178.9(7)
C25 C24 N5 V3 2.2(12)
O6 C23 N6 N5 -1.8(10)
C13 C23 N6 N5 178.9(6)
C24 N5 N6 C23 -179.4(7)
V3 N5 N6 C23 -0.4(7)
C6 C1 O1 V1 -33.4(11)
C2 C1 O1 V1 149.4(7)
N2 C8 O2 V1 1.6(10)
C9 C8 O2 V1 -174.2(5)
C21 C22 O3 V2 150.0(7)
C17 C22 O3 V2 -34.6(12)
N4 C15 O4 V2 0.0(10)
C11 C15 O4 V2 178.1(5)
C29 C30 O5 V3 150.4(7)
C25 C30 O5 V3 -32.8(14)
N6 C23 O6 V3 3.4(10)
C13 C23 O6 V3 -177.2(4)
C31 O8 V1 O1V 21.9(9)
C31 O8 V1 O1 125.4(9)
C31 O8 V1 O2 -77.1(9)
C31 O8 V1 N1 -127.3(10)
C31 O8 V1 O7 -157.3(9)
C1 O1 V1 O1V -56.2(7)
C1 O1 V1 O8 -163.2(7)
C1 O1 V1 O2 72.7(10)
C1 O1 V1 N1 37.0(7)
C1 O1 V1 O7 117.8(7)
C32 O10 V2 O2V -3.1(10)
C32 O10 V2 O3 101.5(9)
C32 O10 V2 O4 -103.0(9)
C32 O10 V2 N3 -156.7(10)
C32 O10 V2 O9 -178.3(9)
C22 O3 V2 O2V -53.9(8)
C22 O3 V2 O10 -159.1(7)
C22 O3 V2 O4 79.0(9)
C22 O3 V2 N3 39.1(7)
C22 O3 V2 O9 119.9(8)
C33 O12 V3 O3V -2.9(9)
C33 O12 V3 O5 99.4(9)
C33 O12 V3 O6 -103.4(9)
C33 O12 V3 N5 -147.0(11)
C33 O12 V3 O11 179.0(9)
C30 O5 V3 O3V -58.7(9)
C30 O5 V3 O12 -160.8(9)
C30 O5 V3 O6 73.7(11)
C30 O5 V3 N5 34.4(9)
C30 O5 V3 O11 117.0(9)
